data_4501917
loop_
_publ_author_name
'Chattopadhyay, Basab'
'Mukherjee, Alok K.'
'Narendra, N.'
'Hemantha, H. P.'
'Sureshbabu, Vommina V.'
'Helliwell, Madeliene'
'Mukherjee, Monika'

_publ_section_title
;
 Supramolecular Architectures in 5,5&#x2032;-Substituted Hydantoins:
 Crystal Structures and Hirshfeld Surface Analyses
;
_journal_issue 10
_journal_name_full 'Crystal Growth &amp; Design'
_journal_page_first 4476
_journal_paper_doi 10.1021/cg100706n
_journal_volume 10
_journal_year 2010
_chemical_formula_moiety 'C11 H20 N2 O2'
_chemical_formula_sum 'C11 H20 N2 O2'
_chemical_formula_weight 212.29
_chemical_name_common Dbg-Hydantoin
_chemical_name_systematic
;
 ?
;
_space_group_IT_number 7
_symmetry_cell_setting monoclinic
_symmetry_space_group_name_Hall 'P -2yc'
_symmetry_space_group_name_H-M 'P 1 c 1'
_atom_sites_solution_hydrogens geom
_atom_sites_solution_primary direct
_atom_sites_solution_secondary difmap
_audit_creation_method SHELXL-97
_audit_update_record
;
2010-01-25 # Formatted by publCIF
;
_cell_angle_alpha 90.00
_cell_angle_beta 113.7350(10)
_cell_angle_gamma 90.00
_cell_formula_units_Z 2
_cell_length_a 9.3072(12)
_cell_length_b 9.5775(12)
_cell_length_c 7.5116(9)
_cell_measurement_reflns_used 3901
_cell_measurement_temperature 150(2)
_cell_measurement_theta_max 26.74
_cell_measurement_theta_min 3.13
_cell_volume 612.95(13)
_computing_cell_refinement 'Bruker SMART'
_computing_data_collection 'Bruker SMART'
_computing_data_reduction 'Bruker SAINT'
_computing_molecular_graphics 'Bruker SHELXTL'
_computing_publication_material 'Bruker SHELXTL'
_computing_structure_refinement 'SHELXL-97 (Sheldrick, 1997)'
_computing_structure_solution 'SHELXS-97 (Sheldrick, 1990)'
_diffrn_ambient_temperature 150(2)
_diffrn_measured_fraction_theta_full 0.971
_diffrn_measured_fraction_theta_max 0.973
_diffrn_measurement_device_type 'CCD area detector'
_diffrn_measurement_method 'phi and omega scans'
_diffrn_radiation_monochromator silicon
_diffrn_radiation_source 'Station 9.8, SRS, Daresbury'
_diffrn_radiation_type synchrotron
_diffrn_radiation_wavelength 0.69450
_diffrn_reflns_av_R_equivalents 0.0635
_diffrn_reflns_av_sigmaI/netI 0.0267
_diffrn_reflns_limit_h_max 12
_diffrn_reflns_limit_h_min -12
_diffrn_reflns_limit_k_max 12
_diffrn_reflns_limit_k_min -12
_diffrn_reflns_limit_l_max 9
_diffrn_reflns_limit_l_min -9
_diffrn_reflns_number 10758
_diffrn_reflns_theta_full 25.00
_diffrn_reflns_theta_max 26.77
_diffrn_reflns_theta_min 2.08
_exptl_absorpt_coefficient_mu 0.079
_exptl_absorpt_correction_T_max 0.7454
_exptl_absorpt_correction_T_min 0.6334
_exptl_absorpt_correction_type multi-scan
_exptl_absorpt_process_details SADABS
_exptl_crystal_colour colourless
_exptl_crystal_density_diffrn 1.150
_exptl_crystal_density_method 'not measured'
_exptl_crystal_description needle
_exptl_crystal_F_000 232
_exptl_crystal_size_max 0.30
_exptl_crystal_size_mid 0.06
_exptl_crystal_size_min 0.04
_refine_diff_density_max 0.455
_refine_diff_density_min -0.216
_refine_diff_density_rms 0.050
_refine_ls_abs_structure_details 'Flack H D (1983), Acta Cryst. A39, 876-881'
_refine_ls_abs_structure_Flack 0.0(2)
_refine_ls_extinction_method none
_refine_ls_goodness_of_fit_ref 1.096
_refine_ls_hydrogen_treatment constr
_refine_ls_matrix_type full
_refine_ls_number_parameters 140
_refine_ls_number_reflns 1371
_refine_ls_number_restraints 2
_refine_ls_restrained_S_all 1.095
_refine_ls_R_factor_all 0.0433
_refine_ls_R_factor_gt 0.0433
_refine_ls_shift/su_max 0.043
_refine_ls_shift/su_mean 0.005
_refine_ls_structure_factor_coef Fsqd
_refine_ls_weighting_details 'calc w=1/[\s^2^(Fo^2^)+(0.0990P)^2^+0.0000P] where P=(Fo^2^+2Fc^2^)/3'
_refine_ls_weighting_scheme calc
_refine_ls_wR_factor_gt 0.1135
_refine_ls_wR_factor_ref 0.1135
_reflns_number_gt 1370
_reflns_number_total 1371
_reflns_threshold_expression >2sigma(I)
_cod_data_source_file cg100706n_si_003.cif
_cod_data_source_block twin
_cod_original_sg_symbol_H-M Pc
_cod_database_code 4501917

loop_
_symmetry_equiv_pos_as_xyz
'x, y, z'
'x, -y, z+1/2'

loop_
_atom_site_label
_atom_site_type_symbol
_atom_site_fract_x
_atom_site_fract_y
_atom_site_fract_z
_atom_site_U_iso_or_equiv
_atom_site_adp_type
_atom_site_occupancy
_atom_site_symmetry_multiplicity
_atom_site_calc_flag
_atom_site_refinement_flags
O4 O 0.1430(3) 0.0080(2) 0.2737(3) 0.0283(4) Uani 1 1 d .
O2 O 0.2365(3) 0.3867(2) 0.6711(3) 0.0327(5) Uani 1 1 d .
C5 C 0.2118(4) 0.2483(2) 0.2242(3) 0.0196(4) Uani 1 1 d .
C4 C 0.1761(3) 0.1280(3) 0.3322(4) 0.0198(5) Uani 1 1 d .
N3 N 0.1886(3) 0.1772(2) 0.5079(3) 0.0226(6) Uani 1 1 d .
H3 H 0.1749 0.1269 0.5947 0.027 Uiso 1 1 calc R
C2 C 0.2265(3) 0.3196(3) 0.5303(4) 0.0207(6) Uani 1 1 d .
N1 N 0.2451(3) 0.3605(2) 0.3694(3) 0.0237(5) Uani 1 1 d .
H1 H 0.2735 0.4434 0.3532 0.028 Uiso 1 1 calc R
C6 C 0.3536(4) 0.2151(3) 0.1779(4) 0.0241(6) Uani 1 1 d .
H6A H 0.3240 0.1417 0.0807 0.029 Uiso 1 1 calc R
H6B H 0.3779 0.2973 0.1199 0.029 Uiso 1 1 calc R
C7 C 0.5026(4) 0.1695(3) 0.3484(5) 0.0317(6) Uani 1 1 d .
H7A H 0.5362 0.2437 0.4444 0.038 Uiso 1 1 calc R
H7B H 0.4796 0.0881 0.4091 0.038 Uiso 1 1 calc R
C8 C 0.6329(5) 0.1355(5) 0.2879(6) 0.0463(9) Uani 1 1 d .
H8A H 0.6562 0.2184 0.2300 0.056 Uiso 1 1 calc R
H8B H 0.5961 0.0645 0.1875 0.056 Uiso 1 1 calc R
C9 C 0.7825(4) 0.0851(5) 0.4453(7) 0.0525(10) Uani 1 1 d .
H9A H 0.7712 -0.0110 0.4736 0.079 Uiso 1 1 calc R
H9B H 0.8056 0.1403 0.5602 0.079 Uiso 1 1 calc R
H9C H 0.8666 0.0938 0.4029 0.079 Uiso 1 1 calc R
C10 C 0.0682(4) 0.2814(3) 0.0342(4) 0.0241(6) Uani 1 1 d .
H10A H 0.0971 0.3546 -0.0342 0.029 Uiso 1 1 calc R
H10B H 0.0431 0.1989 -0.0476 0.029 Uiso 1 1 calc R
C11 C -0.0785(4) 0.3269(3) 0.0602(5) 0.0322(7) Uani 1 1 d .
H11A H -0.1111 0.2527 0.1236 0.039 Uiso 1 1 calc R
H11B H -0.0541 0.4082 0.1443 0.039 Uiso 1 1 calc R
C12 C -0.2120(4) 0.3618(5) -0.1301(5) 0.0446(9) Uani 1 1 d .
H12A H -0.1760 0.4337 -0.1934 0.053 Uiso 1 1 calc R
H12B H -0.2346 0.2795 -0.2121 0.053 Uiso 1 1 calc R
C13 C -0.3618(5) 0.4103(5) -0.1237(7) 0.0525(9) Uani 1 1 d .
H13A H -0.3396 0.4762 -0.0197 0.079 Uiso 1 1 calc R
H13B H -0.4172 0.3319 -0.1025 0.079 Uiso 1 1 calc R
H13C H -0.4254 0.4542 -0.2450 0.079 Uiso 1 1 calc R

loop_
_atom_site_aniso_label
_atom_site_aniso_U_11
_atom_site_aniso_U_22
_atom_site_aniso_U_33
_atom_site_aniso_U_23
_atom_site_aniso_U_13
_atom_site_aniso_U_12
O4 0.0338(8) 0.0234(6) 0.0287(10) -0.0044(8) 0.0136(10) -0.0027(7)
O2 0.0418(11) 0.0265(8) 0.0300(10) -0.0095(8) 0.0146(10) -0.0010(7)
C5 0.0243(8) 0.0153(7) 0.0182(11) 0.0022(10) 0.0075(13) -0.0007(6)
C4 0.0210(11) 0.0215(9) 0.0184(12) -0.0001(8) 0.0095(12) -0.0012(8)
N3 0.0338(13) 0.0161(8) 0.0201(12) -0.0015(8) 0.0131(11) -0.0021(8)
C2 0.0214(12) 0.0175(10) 0.0204(13) 0.0008(9) 0.0056(11) 0.0027(9)
N1 0.0305(12) 0.0203(8) 0.0210(13) -0.0004(8) 0.0110(12) -0.0026(9)
C6 0.0207(12) 0.0307(10) 0.0207(13) 0.0012(10) 0.0082(11) -0.0009(9)
C7 0.0276(14) 0.0423(13) 0.0253(17) 0.0064(12) 0.0107(14) 0.0073(11)
C8 0.0261(15) 0.078(2) 0.0321(18) -0.0005(18) 0.0085(16) 0.0075(17)
C9 0.037(2) 0.075(3) 0.048(3) 0.011(2) 0.020(2) 0.0226(18)
C10 0.0234(12) 0.0288(10) 0.0171(13) 0.0037(9) 0.0049(11) 0.0006(9)
C11 0.0237(14) 0.0429(14) 0.0257(15) 0.0034(12) 0.0054(14) 0.0053(11)
C12 0.0301(18) 0.071(2) 0.0250(18) 0.0088(16) 0.0037(15) 0.0122(16)
C13 0.0304(17) 0.079(2) 0.043(3) 0.009(2) 0.009(2) 0.0149(19)

loop_
_atom_type_symbol
_atom_type_description
_atom_type_scat_dispersion_real
_atom_type_scat_dispersion_imag
_atom_type_scat_source
C C 0.0033 0.0016 'International Tables Vol C Tables 4.2.6.8 and 6.1.1.4'
H H 0.0000 0.0000 'International Tables Vol C Tables 4.2.6.8 and 6.1.1.4'
N N 0.0061 0.0033 'International Tables Vol C Tables 4.2.6.8 and 6.1.1.4'
O O 0.0106 0.0060 'International Tables Vol C Tables 4.2.6.8 and 6.1.1.4'

loop_
_geom_angle_atom_site_label_1
_geom_angle_atom_site_label_2
_geom_angle_atom_site_label_3
_geom_angle
N1 C5 C4 100.61(16)
N1 C5 C6 112.1(3)
C4 C5 C6 111.0(2)
N1 C5 C10 112.4(2)
C4 C5 C10 110.8(3)
C6 C5 C10 109.75(17)
O4 C4 N3 125.7(2)
O4 C4 C5 126.7(2)
N3 C4 C5 107.7(2)
C4 N3 C2 111.8(2)
O2 C2 N1 129.6(2)
O2 C2 N3 123.3(3)
N1 C2 N3 107.0(2)
C2 N1 C5 112.8(2)
C7 C6 C5 116.4(2)
C8 C7 C6 112.5(3)
C7 C8 C9 116.2(3)
C11 C10 C5 115.4(2)
C12 C11 C10 112.5(3)
C13 C12 C11 117.6(3)

loop_
_geom_bond_atom_site_label_1
_geom_bond_atom_site_label_2
_geom_bond_distance
O4 C4 1.225(3)
O2 C2 1.209(3)
C5 N1 1.473(3)
C5 C4 1.520(3)
C5 C6 1.528(4)
C5 C10 1.545(4)
C4 N3 1.362(3)
N3 C2 1.402(2)
C2 N1 1.346(3)
C6 C7 1.524(4)
C7 C8 1.493(5)
C8 C9 1.498(5)
C10 C11 1.519(4)
C11 C12 1.506(4)
C12 C13 1.489(6)

loop_
_geom_hbond_atom_site_label_D
_geom_hbond_atom_site_label_H
_geom_hbond_atom_site_label_A
_geom_hbond_distance_DH
_geom_hbond_distance_HA
_geom_hbond_distance_DA
_geom_hbond_angle_DHA
_geom_hbond_site_symmetry_A
N3 H3 O4 0.86 1.97 2.827(3) 173.0 2
N1 H1 O2 0.86 2.06 2.826(3) 147.4 2_564

loop_
_geom_torsion_atom_site_label_1
_geom_torsion_atom_site_label_2
_geom_torsion_atom_site_label_3
_geom_torsion_atom_site_label_4
_geom_torsion
N1 C5 C4 O4 -178.8(2)
C6 C5 C4 O4 -59.9(4)
C10 C5 C4 O4 62.2(4)
N1 C5 C4 N3 0.8(4)
C6 C5 C4 N3 119.6(3)
C10 C5 C4 N3 -118.2(2)
O4 C4 N3 C2 -179.4(3)
C5 C4 N3 C2 1.1(3)
C4 N3 C2 O2 176.5(3)
C4 N3 C2 N1 -2.7(2)
O2 C2 N1 C5 -175.9(3)
N3 C2 N1 C5 3.2(3)
C4 C5 N1 C2 -2.5(4)
C6 C5 N1 C2 -120.5(3)
C10 C5 N1 C2 115.4(3)
N1 C5 C6 C7 58.7(3)
C4 C5 C6 C7 -52.9(3)
C10 C5 C6 C7 -175.7(2)
C5 C6 C7 C8 178.4(2)
C6 C7 C8 C9 -178.0(4)
N1 C5 C10 C11 -50.2(3)
C4 C5 C10 C11 61.5(3)
C6 C5 C10 C11 -175.7(2)
C5 C10 C11 C12 178.1(2)
C10 C11 C12 C13 -179.0(4)

loop_
_cod_related_entry_id
_cod_related_entry_database
_cod_related_entry_code
1 ChemSpider 207953
